data_7244910
loop_
_publ_author_name
'Hu, Biao'
'Xi, Jing'
'Cen, Peipei'
'Guo, Yan'
'Ding, Yi'
'Qin, Yuanyuan'
'Zhang, Yi-Quan'
'Liu, Xiangyu'

_publ_section_title
;
 A mononuclear nine-coordinated Dy(iii) complex exhibiting field-induced
 single-ion magnetism behaviour
;
_journal_issue 22
_journal_name_full 'RSC Advances'
_journal_page_first 13992
_journal_page_last 13998
_journal_paper_doi 10.1039/D2RA02260E
_journal_volume 12
_journal_year 2022
_chemical_formula_moiety 'C27 H24 Dy N15 O3, 2(H2 O)'
_chemical_formula_sum 'C27 H28 Dy N15 O5'
_chemical_formula_weight 805.14
_space_group_crystal_system monoclinic
_space_group_IT_number 14
_space_group_name_Hall '-P 2yn'
_space_group_name_H-M_alt 'P 1 21/n 1'
_atom_sites_solution_hydrogens mixed
_atom_sites_solution_primary dual
_audit_creation_date 2018-07-13
_audit_creation_method
;
Olex2 1.2
(compiled 2018.05.29 svn.r3508 for OlexSys, GUI svn.r5506)
;
_audit_update_record
;
2022-02-23 deposited with the CCDC.	2022-05-05 downloaded from the CCDC.
;
_cell_angle_alpha 90
_cell_angle_beta 112.5920(10)
_cell_angle_gamma 90
_cell_formula_units_Z 4
_cell_length_a 16.8382(14)
_cell_length_b 9.3932(8)
_cell_length_c 21.5579(18)
_cell_measurement_reflns_used 4898
_cell_measurement_temperature 100(2)
_cell_measurement_theta_max 25.095
_cell_measurement_theta_min 2.603
_cell_volume 3148.0(5)
_computing_cell_refinement 'SAINT v8.34A (Bruker, 2013)'
_computing_data_reduction 'SAINT v8.34A (Bruker, 2013)'
_computing_molecular_graphics 'Olex2 (Dolomanov et al., 2009)'
_computing_publication_material 'Olex2 (Dolomanov et al., 2009)'
_computing_structure_refinement 'ShelXL (Sheldrick, 2015)'
_computing_structure_solution 'ShelXT (Sheldrick, 2015)'
_diffrn_ambient_temperature 100
_diffrn_measured_fraction_theta_full 0.999
_diffrn_measured_fraction_theta_max 0.999
_diffrn_measurement_device_type 'CCD area detector'
_diffrn_measurement_method 'phi and omega scans'
_diffrn_radiation_monochromator graphite
_diffrn_radiation_type MoK\a
_diffrn_radiation_wavelength 0.71073
_diffrn_reflns_av_R_equivalents 0.0578
_diffrn_reflns_av_unetI/netI 0.0680
_diffrn_reflns_Laue_measured_fraction_full 0.999
_diffrn_reflns_Laue_measured_fraction_max 0.999
_diffrn_reflns_limit_h_max 18
_diffrn_reflns_limit_h_min -20
_diffrn_reflns_limit_k_max 10
_diffrn_reflns_limit_k_min -11
_diffrn_reflns_limit_l_max 22
_diffrn_reflns_limit_l_min -25
_diffrn_reflns_number 15595
_diffrn_reflns_point_group_measured_fraction_full 0.999
_diffrn_reflns_point_group_measured_fraction_max 0.999
_diffrn_reflns_theta_full 25.007
_diffrn_reflns_theta_max 25.007
_diffrn_reflns_theta_min 1.316
_exptl_absorpt_coefficient_mu 2.438
_exptl_absorpt_correction_T_max 0.7456
_exptl_absorpt_correction_T_min 0.6650
_exptl_absorpt_correction_type multi-scan
_exptl_absorpt_process_details
;
SADABS-2014/3 (Bruker,2014/3) was used for absorption correction.
wR2(int) was 0.0693 before and 0.0492 after correction.
The Ratio of minimum to maximum transmission is 0.8919.
The \l/2 correction factor is 0.00150.
;
_exptl_crystal_density_diffrn 1.699
_exptl_crystal_description block
_exptl_crystal_F_000 1604
_refine_diff_density_max 1.679
_refine_diff_density_min -1.099
_refine_diff_density_rms 0.402
_refine_ls_extinction_method none
_refine_ls_goodness_of_fit_ref 1.084
_refine_ls_hydrogen_treatment constr
_refine_ls_matrix_type full
_refine_ls_number_parameters 459
_refine_ls_number_reflns 5523
_refine_ls_number_restraints 61
_refine_ls_restrained_S_all 1.082
_refine_ls_R_factor_all 0.0633
_refine_ls_R_factor_gt 0.0374
_refine_ls_shift/su_max 0.001
_refine_ls_shift/su_mean 0.000
_refine_ls_structure_factor_coef Fsqd
_refine_ls_weighting_details 'w=1/[\s^2^(Fo^2^)+(0.0472P)^2^+2.4668P] where P=(Fo^2^+2Fc^2^)/3'
_refine_ls_weighting_scheme calc
_refine_ls_wR_factor_gt 0.0797
_refine_ls_wR_factor_ref 0.1029
_reflns_Friedel_coverage 0.000
_reflns_number_gt 4112
_reflns_number_total 5523
_reflns_threshold_expression 'I > 2\s(I)'
_cod_data_source_file d2ra02260e2.cif
_cod_data_source_block x22
_cod_database_code 7244910
_shelx_shelxl_version_number 2014/7
_shelx_space_group_comment
;
The symmetry employed for this shelxl refinement is uniquely defined
by the following loop, which should always be used as a source of
symmetry information in preference to the above space-group names.
They are only intended as comments.
;
_olex2_refinement_description
;
1. Fixed Uiso
 At 1.2 times of:
  All C(H) groups, All C(H,H) groups, All C(H,H,H,H) groups, All N(H,H) groups
 At 1.5 times of:
  All O(H,H) groups
2. Restrained distances
 H1WA-O1W
 0.82 with sigma of 0.02
3. Uiso/Uaniso restraints and constraints
Uanis(C27) \\sim Ueq, Uanis(N15) \\sim Ueq, Uanis(N15A) \\sim Ueq, Uanis(C27A)
\\sim Ueq, Uanis(N10A) \\sim Ueq, Uanis(N10) \\sim Ueq: with sigma of 0.01 and
sigma for terminal atoms of 0.02
Uanis(C18A) \\sim Ueq, Uanis(N10A) \\sim Ueq, Uanis(C18) \\sim Ueq, Uanis(N10)
\\sim Ueq, Uanis(C27) \\sim Ueq, Uanis(N15) \\sim Ueq, Uanis(N15A) \\sim Ueq,
Uanis(C27A) \\sim Ueq: with sigma of 0.001 and sigma for terminal atoms of 0.002
Uanis(C3) \\sim Ueq, Uanis(C4) \\sim Ueq: with sigma of 0.01 and sigma for
terminal atoms of 0.02
Uanis(N10) = Uanis(N10A)
Uanis(C18) = Uanis(C18A)
4. Others
 Fixed Sof: H26A(0.5) H26B(0.5) H26C(0.5) H26D(0.5) H17A(0.5) H17B(0.5)
 H17C(0.5) H17D(0.5) C18A(0.5) N10A(0.5) C18(0.5) N10(0.5) C27(0.5) N15(0.5)
 N15A(0.5) C27A(0.5)
5.a Riding coordinates:
 O1W(H1WA,H1WB), O2W(H2WA,H2WB)
5.b Rotating group:
 N12(H12A,H12B), N2(H2A,H2B)
5.c Secondary CH2 refined with riding coordinates:
 C26(H26A,H26B), C26(H26C,H26D), C8(H8A,H8B), C17(H17A,H17B), C17(H17C,H17D)
5.d Aromatic/amide H refined with riding coordinates:
 C10(H10), C11(H11), C22(H22), C13(H13), C1(H1), C12(H12), C19(H19), C21(H21),
 C20(H20), C4(H4), C2(H2), C3(H3)
5.e X=CH2 refined with riding coordinates:
 N7(H7A,H7B)
;
_olex2_submission_special_instructions 'No special instructions were received'

loop_
_space_group_symop_operation_xyz
'x, y, z'
'-x+1/2, y+1/2, -z+1/2'
'-x, -y, -z'
'x-1/2, -y-1/2, z-1/2'

loop_
_atom_site_label
_atom_site_type_symbol
_atom_site_fract_x
_atom_site_fract_y
_atom_site_fract_z
_atom_site_U_iso_or_equiv
_atom_site_adp_type
_atom_site_occupancy
_atom_site_site_symmetry_order
_atom_site_calc_flag
_atom_site_refinement_flags_posn
_atom_site_refinement_flags_adp
_atom_site_refinement_flags_occupancy
_atom_site_disorder_assembly
_atom_site_disorder_group
Dy1 Dy 0.75664(2) 0.64653(3) 0.48812(2) 0.01069(11) Uani 1 1 d . . . . .
O3 O 0.7516(3) 0.4448(5) 0.5509(2) 0.0182(10) Uani 1 1 d . . . . .
O2 O 0.7929(3) 0.7317(5) 0.6004(2) 0.0170(11) Uani 1 1 d . . . . .
O1 O 0.7869(3) 0.5016(5) 0.4087(2) 0.0146(10) Uani 1 1 d . . . . .
N4 N 0.6499(3) 0.4028(6) 0.3698(3) 0.0134(12) Uani 1 1 d . . . . .
N3 N 0.6372(3) 0.5022(6) 0.4143(3) 0.0120(12) Uani 1 1 d . . . . .
N6 N 0.6796(3) 0.8018(6) 0.3794(3) 0.0147(12) Uani 1 1 d . . . . .
N13 N 0.8967(3) 0.5490(6) 0.5594(3) 0.0136(12) Uani 1 1 d . . . . .
N11 N 0.8934(3) 0.7514(6) 0.4749(3) 0.0140(12) Uani 1 1 d . . . . .
N12 N 1.0472(3) 0.5318(6) 0.6052(3) 0.0162(13) Uani 1 1 d . . . . .
H12A H 1.0371 0.4588 0.6252 0.019 Uiso 1 1 d GR . . . .
H12B H 1.0784 0.5064 0.5834 0.019 Uiso 1 1 d GR . . . .
N1 N 0.6054(3) 0.6938(6) 0.4908(3) 0.0156(13) Uani 1 1 d . . . . .
N14 N 0.8998(3) 0.4454(6) 0.6079(3) 0.0149(12) Uani 1 1 d . . . . .
N2 N 0.4914(3) 0.4457(7) 0.3577(3) 0.0298(16) Uani 1 1 d . . . . .
H2A H 0.5113 0.3675 0.3485 0.036 Uiso 1 1 d GR . . . .
H2B H 0.4519 0.4263 0.3725 0.036 Uiso 1 1 d GR . . . .
N7 N 0.7166(4) 1.1417(6) 0.4652(3) 0.0213(13) Uani 1 1 d . . . . .
H7A H 0.7448 1.1771 0.5055 0.026 Uiso 1 1 calc R . . . .
H7B H 0.6904 1.1991 0.4311 0.026 Uiso 1 1 calc R . . . .
N8 N 0.7506(3) 0.9072(6) 0.5029(3) 0.0146(13) Uani 1 1 d . . . . .
N9 N 0.7937(4) 0.9664(6) 0.5676(3) 0.0192(13) Uani 1 1 d . . . . .
C14 C 0.6646(4) 0.9406(7) 0.3877(3) 0.0132(14) Uani 1 1 d . . . . .
C7 C 0.7273(4) 0.4165(7) 0.3709(3) 0.0137(14) Uani 1 1 d . . . . .
C10 C 0.6400(4) 0.7457(8) 0.3188(3) 0.0198(16) Uani 1 1 d . . . . .
H10 H 0.6516 0.6492 0.3122 0.024 Uiso 1 1 calc R . . . .
C24 C 0.9712(4) 0.5864(7) 0.5607(3) 0.0103(14) Uani 1 1 d . . . . .
C26 C 0.8122(4) 0.2984(8) 0.6468(3) 0.0212(16) Uani 1 1 d . . . . .
H26A H 0.7832 0.2118 0.6224 0.025 Uiso 0.5 1 calc R . P A 1
H26B H 0.7766 0.3392 0.6698 0.025 Uiso 0.5 1 calc R . P A 1
H26C H 0.7616 0.3255 0.6569 0.025 Uiso 0.5 1 calc R . P B 2
H26D H 0.7999 0.2043 0.6245 0.025 Uiso 0.5 1 calc R . P B 2
O1W O 0.8084(3) 0.0905(9) 0.8313(3) 0.070(2) Uani 1 1 d D . . . .
H1WA H 0.7751 0.0955 0.7922 0.106 Uiso 1 1 d DR . . . .
H1WB H 0.7751 0.1409 0.8436 0.106 Uiso 1 1 d R . . . .
C8 C 0.7464(4) 0.3287(7) 0.3187(3) 0.0176(16) Uani 1 1 d . . . . .
H8A H 0.8066 0.2943 0.3376 0.021 Uiso 1 1 calc R . . . .
H8B H 0.7077 0.2452 0.3050 0.021 Uiso 1 1 calc R . . . .
C6 C 0.5563(4) 0.5162(7) 0.4051(3) 0.0151(15) Uani 1 1 d . . . . .
C5 C 0.5370(4) 0.6223(8) 0.4478(3) 0.0207(17) Uani 1 1 d . . . . .
C11 C 0.5829(4) 0.8197(7) 0.2648(3) 0.0213(17) Uani 1 1 d . . . . .
H11 H 0.5564 0.7754 0.2221 0.026 Uiso 1 1 calc R . . . .
C9 C 0.7328(4) 0.4208(8) 0.2606(4) 0.0237(17) Uani 1 1 d . . . . .
N5 N 0.7188(4) 0.4971(8) 0.2164(3) 0.0368(17) Uani 1 1 d . . . . .
C22 C 1.0466(4) 0.7458(7) 0.5067(3) 0.0153(15) Uani 1 1 d . . . . .
H22 H 1.1010 0.7093 0.5353 0.018 Uiso 1 1 calc R . . . .
C16 C 0.8125(4) 0.8639(7) 0.6116(3) 0.0174(15) Uani 1 1 d . . . . .
C13 C 0.6069(4) 1.0208(7) 0.3361(3) 0.0179(16) Uani 1 1 d . . . . .
H13 H 0.5962 1.1174 0.3433 0.022 Uiso 1 1 calc R . . . .
C23 C 0.9726(4) 0.6982(7) 0.5131(3) 0.0128(14) Uani 1 1 d . . . . .
C25 C 0.8217(4) 0.4054(7) 0.5979(3) 0.0149(15) Uani 1 1 d . . . . .
C1 C 0.5910(4) 0.7907(8) 0.5308(4) 0.0217(16) Uani 1 1 d . . . . .
H1 H 0.6388 0.8404 0.5619 0.026 Uiso 1 1 calc R . . . .
C12 C 0.5652(4) 0.9587(7) 0.2741(3) 0.0206(16) Uani 1 1 d . . . . .
H12 H 0.5247 1.0115 0.2383 0.025 Uiso 1 1 calc R . . . .
C19 C 0.8897(4) 0.8491(8) 0.4285(3) 0.0194(15) Uani 1 1 d . . . . .
H19 H 0.8348 0.8857 0.4008 0.023 Uiso 1 1 calc R . . . .
C21 C 1.0416(4) 0.8464(8) 0.4586(3) 0.0210(15) Uani 1 1 d . . . . .
H21 H 1.0920 0.8782 0.4530 0.025 Uiso 1 1 calc R . . . .
C15 C 0.7137(4) 1.0001(7) 0.4555(3) 0.0137(15) Uani 1 1 d . . . . .
C20 C 0.9616(4) 0.9000(7) 0.4187(4) 0.0224(17) Uani 1 1 d . . . . .
H20 H 0.9559 0.9699 0.3854 0.027 Uiso 1 1 calc R . . . .
C4 C 0.4548(5) 0.6487(10) 0.4434(4) 0.039(2) Uani 1 1 d . U . . .
H4 H 0.4075 0.5978 0.4121 0.047 Uiso 1 1 calc R . . . .
C17 C 0.8631(5) 0.9079(9) 0.6851(4) 0.037(2) Uani 1 1 d . . . . .
H17A H 0.9188 0.9487 0.6886 0.044 Uiso 0.5 1 calc R . P C 1
H17B H 0.8307 0.9840 0.6969 0.044 Uiso 0.5 1 calc R . P C 1
H17C H 0.9250 0.9131 0.6933 0.044 Uiso 0.5 1 calc R . P D 2
H17D H 0.8443 1.0042 0.6924 0.044 Uiso 0.5 1 calc R . P D 2
C2 C 0.5105(5) 0.8217(9) 0.5290(4) 0.035(2) Uani 1 1 d . . . . .
H2 H 0.5027 0.8918 0.5579 0.042 Uiso 1 1 calc R . . . .
C3 C 0.4417(5) 0.7491(11) 0.4844(5) 0.049(3) Uani 1 1 d . U . . .
H3 H 0.3853 0.7683 0.4821 0.059 Uiso 1 1 calc R . . . .
O2W O 0.6947(6) 0.9569(14) 0.7010(5) 0.152(5) Uani 1 1 d . . . . .
H2WA H 0.7020 0.8554 0.7028 0.228 Uiso 1 1 d R . . . .
H2WB H 0.6576 0.9793 0.7171 0.228 Uiso 1 1 d R . . . .
C18A C 0.8797(11) 0.794(2) 0.7339(10) 0.032(3) Uani 0.5 1 d . U P E 1
N10A N 0.8882(11) 0.7081(19) 0.7739(8) 0.054(3) Uani 0.5 1 d . U P E 1
C18 C 0.8515(11) 0.811(2) 0.7323(10) 0.032(3) Uani 0.5 1 d . U P E 2
N10 N 0.8367(10) 0.7354(19) 0.7689(8) 0.054(3) Uani 0.5 1 d . U P E 2
C27 C 0.9034(10) 0.2590(16) 0.6999(7) 0.011(3) Uani 0.5 1 d . U P F 1
N15 N 0.9641(8) 0.2328(14) 0.7389(7) 0.026(3) Uani 0.5 1 d . U P F 1
N15A N 0.9409(9) 0.2690(16) 0.7559(7) 0.036(4) Uani 0.5 1 d . U P F 2
C27A C 0.8796(11) 0.2845(18) 0.7049(8) 0.021(4) Uani 0.5 1 d . U P F 2

loop_
_atom_site_aniso_label
_atom_site_aniso_U_11
_atom_site_aniso_U_22
_atom_site_aniso_U_33
_atom_site_aniso_U_23
_atom_site_aniso_U_13
_atom_site_aniso_U_12
Dy1 0.01032(16) 0.00923(16) 0.01282(17) 0.00055(15) 0.00477(12) 0.00085(14)
O3 0.013(2) 0.018(3) 0.021(3) 0.008(2) 0.004(2) -0.003(2)
O2 0.028(3) 0.012(3) 0.010(2) 0.0000(19) 0.006(2) 0.005(2)
O1 0.014(2) 0.014(2) 0.016(2) -0.0007(19) 0.006(2) 0.0012(19)
N4 0.018(3) 0.008(3) 0.017(3) 0.000(2) 0.009(3) 0.002(2)
N3 0.013(3) 0.012(3) 0.014(3) -0.003(2) 0.008(2) -0.001(2)
N6 0.021(3) 0.010(3) 0.016(3) 0.000(2) 0.010(3) 0.002(2)
N13 0.013(3) 0.010(3) 0.017(3) 0.004(2) 0.005(2) 0.001(2)
N11 0.014(3) 0.013(3) 0.017(3) 0.001(2) 0.008(3) -0.001(2)
N12 0.014(3) 0.021(3) 0.015(3) 0.002(2) 0.007(3) 0.003(2)
N1 0.015(3) 0.015(3) 0.018(3) -0.003(2) 0.009(3) 0.003(2)
N14 0.018(3) 0.006(3) 0.023(3) 0.002(2) 0.010(3) -0.002(2)
N2 0.015(3) 0.036(4) 0.039(4) -0.018(3) 0.011(3) -0.005(3)
N7 0.035(3) 0.009(3) 0.018(3) 0.002(3) 0.008(3) 0.007(3)
N8 0.016(3) 0.015(3) 0.013(3) 0.000(2) 0.006(3) 0.000(2)
N9 0.026(3) 0.015(3) 0.015(3) -0.005(3) 0.006(3) -0.005(3)
C14 0.009(3) 0.014(4) 0.020(4) 0.001(3) 0.009(3) 0.000(3)
C7 0.015(3) 0.012(3) 0.014(4) 0.001(3) 0.005(3) 0.004(3)
C10 0.025(4) 0.018(4) 0.018(4) -0.004(3) 0.011(3) -0.001(3)
C24 0.009(3) 0.011(3) 0.009(3) -0.004(3) 0.001(3) -0.001(3)
C26 0.024(4) 0.020(4) 0.017(4) 0.001(3) 0.005(3) -0.008(3)
O1W 0.022(3) 0.145(8) 0.044(4) -0.025(4) 0.012(3) 0.004(4)
C8 0.017(3) 0.014(4) 0.022(4) -0.005(3) 0.008(3) 0.004(3)
C6 0.009(3) 0.015(4) 0.020(4) -0.007(3) 0.004(3) -0.005(3)
C5 0.016(4) 0.029(5) 0.021(4) -0.001(3) 0.012(3) 0.002(3)
C11 0.028(4) 0.021(4) 0.012(4) 0.002(3) 0.004(3) -0.002(3)
C9 0.026(4) 0.024(4) 0.027(4) -0.015(4) 0.016(4) -0.002(3)
N5 0.047(4) 0.034(4) 0.029(4) -0.003(3) 0.015(4) -0.001(3)
C22 0.013(3) 0.020(4) 0.017(4) -0.003(3) 0.010(3) -0.002(3)
C16 0.014(3) 0.012(4) 0.019(4) -0.005(3) -0.002(3) 0.000(3)
C13 0.016(3) 0.017(4) 0.020(4) 0.005(3) 0.005(3) 0.008(3)
C23 0.016(3) 0.014(3) 0.009(3) -0.003(3) 0.005(3) 0.002(3)
C25 0.025(4) 0.009(4) 0.014(4) -0.003(3) 0.012(3) -0.002(3)
C1 0.019(4) 0.028(4) 0.022(4) -0.004(3) 0.012(3) -0.002(3)
C12 0.023(4) 0.019(4) 0.021(4) 0.009(3) 0.008(3) 0.005(3)
C19 0.019(3) 0.015(4) 0.023(4) 0.003(3) 0.007(3) 0.001(3)
C21 0.018(4) 0.025(4) 0.023(4) -0.001(4) 0.011(3) -0.003(3)
C15 0.013(3) 0.013(4) 0.018(4) -0.003(3) 0.009(3) 0.003(3)
C20 0.028(4) 0.018(4) 0.024(4) 0.003(3) 0.014(4) -0.004(3)
C4 0.018(4) 0.062(5) 0.033(4) -0.028(4) 0.006(3) -0.004(4)
C17 0.046(5) 0.027(5) 0.021(4) -0.003(3) -0.004(4) -0.002(4)
C2 0.026(4) 0.042(6) 0.037(5) -0.018(4) 0.010(4) 0.012(4)
C3 0.022(4) 0.074(6) 0.057(5) -0.019(5) 0.023(4) 0.008(4)
O2W 0.123(8) 0.212(14) 0.138(9) -0.056(9) 0.070(8) -0.009(8)
C18A 0.032(3) 0.032(3) 0.032(3) -0.0001(7) 0.0123(13) 0.0000(7)
N10A 0.054(3) 0.054(3) 0.054(3) 0.0003(14) 0.0210(18) -0.0002(14)
C18 0.032(3) 0.032(3) 0.032(3) -0.0001(7) 0.0123(13) 0.0000(7)
N10 0.054(3) 0.054(3) 0.054(3) 0.0003(14) 0.0210(18) -0.0002(14)
C27 0.011(4) 0.011(4) 0.011(4) 0.0004(10) 0.0041(16) -0.0003(10)
N15 0.025(4) 0.025(4) 0.026(4) 0.002(2) 0.008(2) -0.002(2)
N15A 0.036(4) 0.035(4) 0.035(4) 0.002(2) 0.012(2) -0.002(2)
C27A 0.021(4) 0.021(4) 0.021(4) 0.0000(10) 0.0082(19) 0.0000(10)

loop_
_atom_type_symbol
_atom_type_description
_atom_type_scat_dispersion_real
_atom_type_scat_dispersion_imag
_atom_type_scat_source
C C 0.0033 0.0016 'International Tables Vol C Tables 4.2.6.8 and 6.1.1.4'
H H 0.0000 0.0000 'International Tables Vol C Tables 4.2.6.8 and 6.1.1.4'
N N 0.0061 0.0033 'International Tables Vol C Tables 4.2.6.8 and 6.1.1.4'
O O 0.0106 0.0060 'International Tables Vol C Tables 4.2.6.8 and 6.1.1.4'
Dy Dy -0.1892 4.4098 'International Tables Vol C Tables 4.2.6.8 and 6.1.1.4'

loop_
_geom_angle_atom_site_label_1
_geom_angle_atom_site_label_2
_geom_angle_atom_site_label_3
_geom_angle
_geom_angle_site_symmetry_1
_geom_angle_site_symmetry_3
_geom_angle_publ_flag
O3 Dy1 O2 74.84(15) . . ?
O3 Dy1 O1 91.05(16) . . ?
O3 Dy1 N3 74.02(16) . . ?
O3 Dy1 N6 147.47(16) . . ?
O3 Dy1 N13 64.89(15) . . ?
O3 Dy1 N11 126.45(15) . . ?
O3 Dy1 N1 82.67(16) . . ?
O3 Dy1 N8 135.33(16) . . ?
O2 Dy1 N3 132.14(16) . . ?
O2 Dy1 N6 124.07(16) . . ?
O2 Dy1 N13 71.34(16) . . ?
O2 Dy1 N11 95.21(16) . . ?
O2 Dy1 N1 78.03(16) . . ?
O2 Dy1 N8 63.07(16) . . ?
O1 Dy1 O2 150.74(15) . . ?
O1 Dy1 N3 64.23(15) . . ?
O1 Dy1 N6 81.14(15) . . ?
O1 Dy1 N13 79.49(16) . . ?
O1 Dy1 N11 72.45(15) . . ?
O1 Dy1 N1 126.25(16) . . ?
O1 Dy1 N8 133.29(16) . . ?
N3 Dy1 N6 74.16(17) . . ?
N3 Dy1 N13 123.79(18) . . ?
N3 Dy1 N11 132.59(16) . . ?
N3 Dy1 N1 62.74(17) . . ?
N3 Dy1 N8 124.67(17) . . ?
N13 Dy1 N6 142.31(16) . . ?
N13 Dy1 N11 62.15(17) . . ?
N13 Dy1 N1 139.84(17) . . ?
N13 Dy1 N8 111.52(17) . . ?
N11 Dy1 N6 81.28(16) . . ?
N1 Dy1 N6 76.98(16) . . ?
N1 Dy1 N11 147.73(17) . . ?
N8 Dy1 N6 62.43(17) . . ?
N8 Dy1 N11 73.92(16) . . ?
N8 Dy1 N1 74.96(16) . . ?
C25 O3 Dy1 117.5(4) . . ?
C16 O2 Dy1 117.5(4) . . ?
C7 O1 Dy1 118.4(4) . . ?
C7 N4 N3 109.6(5) . . ?
N4 N3 Dy1 120.5(4) . . ?
C6 N3 Dy1 126.4(4) . . ?
C6 N3 N4 112.7(5) . . ?
C14 N6 Dy1 117.9(4) . . ?
C10 N6 Dy1 123.0(4) . . ?
C10 N6 C14 117.7(6) . . ?
N14 N13 Dy1 118.3(3) . . ?
C24 N13 Dy1 127.3(4) . . ?
C24 N13 N14 114.3(5) . . ?
C23 N11 Dy1 119.5(4) . . ?
C19 N11 Dy1 123.1(4) . . ?
C19 N11 C23 117.1(5) . . ?
H12A N12 H12B 109.4 . . ?
C24 N12 H12A 109.7 . . ?
C24 N12 H12B 108.8 . . ?
C5 N1 Dy1 118.9(4) . . ?
C1 N1 Dy1 123.4(4) . . ?
C1 N1 C5 117.6(6) . . ?
C25 N14 N13 109.1(5) . . ?
H2A N2 H2B 109.1 . . ?
C6 N2 H2A 108.7 . . ?
C6 N2 H2B 109.9 . . ?
H7A N7 H7B 120.0 . . ?
C15 N7 H7A 120.0 . . ?
C15 N7 H7B 120.0 . . ?
N9 N8 Dy1 119.0(4) . . ?
C15 N8 Dy1 126.3(4) . . ?
C15 N8 N9 114.7(5) . . ?
C16 N9 N8 108.5(5) . . ?
N6 C14 C13 121.7(6) . . ?
N6 C14 C15 115.6(6) . . ?
C13 C14 C15 122.7(6) . . ?
O1 C7 N4 126.8(6) . . ?
O1 C7 C8 117.7(5) . . ?
N4 C7 C8 115.3(6) . . ?
N6 C10 H10 118.1 . . ?
N6 C10 C11 123.7(7) . . ?
C11 C10 H10 118.1 . . ?
N13 C24 N12 123.4(6) . . ?
N13 C24 C23 116.9(6) . . ?
N12 C24 C23 119.6(5) . . ?
H26A C26 H26B 108.2 . . ?
H26C C26 H26D 107.4 . . ?
C25 C26 H26A 109.8 . . ?
C25 C26 H26B 109.8 . . ?
C25 C26 H26C 108.2 . . ?
C25 C26 H26D 108.2 . . ?
C25 C26 C27 109.4(7) . . ?
C27 C26 H26A 109.8 . . ?
C27 C26 H26B 109.8 . . ?
C27A C26 H26C 108.2 . . ?
C27A C26 H26D 108.2 . . ?
C27A C26 C25 116.2(9) . . ?
H1WA O1W H1WB 91.0 . . ?
C7 C8 H8A 110.2 . . ?
C7 C8 H8B 110.2 . . ?
H8A C8 H8B 108.5 . . ?
C9 C8 C7 107.6(6) . . ?
C9 C8 H8A 110.2 . . ?
C9 C8 H8B 110.2 . . ?
N3 C6 N2 124.0(6) . . ?
N3 C6 C5 116.1(6) . . ?
N2 C6 C5 119.8(6) . . ?
N1 C5 C6 115.6(5) . . ?
N1 C5 C4 122.1(7) . . ?
C4 C5 C6 122.4(7) . . ?
C10 C11 H11 120.8 . . ?
C12 C11 C10 118.4(7) . . ?
C12 C11 H11 120.8 . . ?
N5 C9 C8 176.0(8) . . ?
C23 C22 H22 120.0 . . ?
C23 C22 C21 120.0(6) . . ?
C21 C22 H22 120.0 . . ?
O2 C16 N9 127.2(6) . . ?
O2 C16 C17 117.1(6) . . ?
N9 C16 C17 115.8(6) . . ?
C14 C13 H13 120.4 . . ?
C12 C13 C14 119.2(6) . . ?
C12 C13 H13 120.4 . . ?
N11 C23 C24 114.1(5) . . ?
N11 C23 C22 122.1(6) . . ?
C22 C23 C24 123.8(6) . . ?
O3 C25 N14 127.9(6) . . ?
O3 C25 C26 115.6(6) . . ?
N14 C25 C26 116.5(6) . . ?
N1 C1 H1 118.4 . . ?
N1 C1 C2 123.2(7) . . ?
C2 C1 H1 118.4 . . ?
C11 C12 C13 119.2(6) . . ?
C11 C12 H12 120.4 . . ?
C13 C12 H12 120.4 . . ?
N11 C19 H19 118.2 . . ?
N11 C19 C20 123.6(6) . . ?
C20 C19 H19 118.2 . . ?
C22 C21 H21 120.7 . . ?
C22 C21 C20 118.7(6) . . ?
C20 C21 H21 120.7 . . ?
N7 C15 C14 119.9(6) . . ?
N8 C15 N7 124.2(6) . . ?
N8 C15 C14 115.9(6) . . ?
C19 C20 H20 120.8 . . ?
C21 C20 C19 118.4(7) . . ?
C21 C20 H20 120.8 . . ?
C5 C4 H4 120.4 . . ?
C3 C4 C5 119.1(7) . . ?
C3 C4 H4 120.4 . . ?
C16 C17 H17A 108.5 . . ?
C16 C17 H17B 108.5 . . ?
C16 C17 H17C 109.0 . . ?
C16 C17 H17D 109.0 . . ?
H17A C17 H17B 107.5 . . ?
H17C C17 H17D 107.8 . . ?
C18A C17 C16 115.1(10) . . ?
C18A C17 H17A 108.5 . . ?
C18A C17 H17B 108.5 . . ?
C18 C17 C16 112.9(10) . . ?
C18 C17 H17C 109.0 . . ?
C18 C17 H17D 109.0 . . ?
C1 C2 H2 120.8 . . ?
C3 C2 C1 118.3(7) . . ?
C3 C2 H2 120.8 . . ?
C4 C3 C2 119.6(7) . . ?
C4 C3 H3 120.2 . . ?
C2 C3 H3 120.2 . . ?
H2WA O2W H2WB 109.5 . . ?
N10A C18A C17 175.1(19) . . ?
N10 C18 C17 175.7(19) . . ?
N15 C27 C26 176.1(17) . . ?
N15A C27A C26 178(2) . . ?

loop_
_geom_bond_atom_site_label_1
_geom_bond_atom_site_label_2
_geom_bond_distance
_geom_bond_site_symmetry_2
_geom_bond_publ_flag
Dy1 O3 2.350(4) . ?
Dy1 O2 2.395(4) . ?
Dy1 O1 2.390(4) . ?
Dy1 N3 2.441(5) . ?
Dy1 N6 2.640(5) . ?
Dy1 N13 2.445(5) . ?
Dy1 N11 2.619(5) . ?
Dy1 N1 2.607(5) . ?
Dy1 N8 2.476(5) . ?
O3 C25 1.279(8) . ?
O2 C16 1.284(8) . ?
O1 C7 1.296(7) . ?
N4 N3 1.412(7) . ?
N4 C7 1.301(8) . ?
N3 C6 1.306(8) . ?
N6 C14 1.353(8) . ?
N6 C10 1.326(8) . ?
N13 N14 1.415(7) . ?
N13 C24 1.293(7) . ?
N11 C23 1.364(8) . ?
N11 C19 1.342(8) . ?
N12 H12A 0.8607 . ?
N12 H12B 0.8608 . ?
N12 C24 1.370(8) . ?
N1 C5 1.348(8) . ?
N1 C1 1.338(9) . ?
N14 C25 1.303(8) . ?
N2 H2A 0.8610 . ?
N2 H2B 0.8610 . ?
N2 C6 1.347(8) . ?
N7 H7A 0.8800 . ?
N7 H7B 0.8800 . ?
N7 C15 1.345(8) . ?
N8 N9 1.416(7) . ?
N8 C15 1.305(8) . ?
N9 C16 1.303(9) . ?
C14 C13 1.386(9) . ?
C14 C15 1.484(9) . ?
C7 C8 1.527(9) . ?
C10 H10 0.9500 . ?
C10 C11 1.380(9) . ?
C24 C23 1.474(9) . ?
C26 H26A 0.9900 . ?
C26 H26B 0.9900 . ?
C26 H26C 0.9900 . ?
C26 H26D 0.9900 . ?
C26 C25 1.509(9) . ?
C26 C27 1.566(17) . ?
C26 C27A 1.334(17) . ?
O1W H1WA 0.8142 . ?
O1W H1WB 0.8500 . ?
C8 H8A 0.9900 . ?
C8 H8B 0.9900 . ?
C8 C9 1.465(10) . ?
C6 C5 1.476(9) . ?
C5 C4 1.373(9) . ?
C11 H11 0.9500 . ?
C11 C12 1.371(10) . ?
C9 N5 1.142(10) . ?
C22 H22 0.9500 . ?
C22 C23 1.381(9) . ?
C22 C21 1.381(10) . ?
C16 C17 1.538(9) . ?
C13 H13 0.9500 . ?
C13 C12 1.377(9) . ?
C1 H1 0.9500 . ?
C1 C2 1.372(9) . ?
C12 H12 0.9500 . ?
C19 H19 0.9500 . ?
C19 C20 1.392(9) . ?
C21 H21 0.9500 . ?
C21 C20 1.385(9) . ?
C20 H20 0.9500 . ?
C4 H4 0.9500 . ?
C4 C3 1.368(11) . ?
C17 H17A 0.9900 . ?
C17 H17B 0.9900 . ?
C17 H17C 0.9900 . ?
C17 H17D 0.9900 . ?
C17 C18A 1.45(2) . ?
C17 C18 1.43(2) . ?
C2 H2 0.9500 . ?
C2 C3 1.369(11) . ?
C3 H3 0.9500 . ?
O2W H2WA 0.9600 . ?
O2W H2WB 0.8502 . ?
C18A N10A 1.15(2) . ?
C18 N10 1.16(2) . ?
C27 N15 1.074(17) . ?
N15A C27A 1.19(2) . ?
